data_7226698
loop_
_publ_author_name
'Sun, Yuexin'
'Sun, Yayong'
'Zheng, Hao'
'Wang, Hongli'
'Han, Yi'
'Yang, Yu'
'Wang, Lei'

_publ_section_title
;
 Four calcium(ii) coordination polymers based on 2,5-dibromoterephthalic
 acid and different N-donor organic species: syntheses, structures,
 topologies, and luminescence properties
;
_journal_issue 44
_journal_name_full CrystEngComm
_journal_page_first 8664
_journal_paper_doi 10.1039/C6CE01709F
_journal_volume 18
_journal_year 2016
_chemical_formula_moiety 'C8 H6 Br2 Ca O6, C5 H4 N'
_chemical_formula_sum 'C13 H10 Br2 Ca N O6'
_chemical_formula_weight 476.10
_chemical_name_systematic
;
 ?
;
_space_group_crystal_system triclinic
_space_group_IT_number 2
_space_group_name_Hall '-P 1'
_space_group_name_H-M_alt 'P -1'
_symmetry_space_group_name_Hall '-P 1'
_symmetry_space_group_name_H-M 'P -1'
_atom_sites_solution_hydrogens mixed
_atom_sites_solution_primary iterative
_audit_creation_date 2016-05-05
_audit_creation_method
;
Olex2 1.2
(compiled 2013.09.17 svn.r2790 for OlexSys, GUI svn.r4601)
;
_audit_update_record
;
2016-07-29 deposited with the CCDC.
2016-10-03 downloaded from the CCDC.
;
_cell_angle_alpha 103.873(5)
_cell_angle_beta 91.797(5)
_cell_angle_gamma 90.935(4)
_cell_formula_units_Z 2
_cell_length_a 7.7834(4)
_cell_length_b 10.1301(5)
_cell_length_c 10.3277(8)
_cell_measurement_reflns_used 2435
_cell_measurement_temperature 293(2)
_cell_measurement_theta_max 28.5040
_cell_measurement_theta_min 3.2330
_cell_volume 789.92(8)
_computing_cell_refinement
;
CrysAlisPro, Agilent Technologies,
Version 1.171.36.28 (release 01-02-2013 CrysAlis171 .NET)
(compiled Feb  1 2013,16:14:44)
;
_computing_data_collection
;
CrysAlisPro, Agilent Technologies,
Version 1.171.36.28 (release 01-02-2013 CrysAlis171 .NET)
(compiled Feb  1 2013,16:14:44)
;
_computing_data_reduction
;
CrysAlisPro, Agilent Technologies,
Version 1.171.36.28 (release 01-02-2013 CrysAlis171 .NET)
(compiled Feb  1 2013,16:14:44)
;
_computing_molecular_graphics
;
O. V. Dolomanov, L. J. Bourhis, R. J. Gildea, J. A. K. Howard and H. Puschmann,
OLEX2: a complete structure solution, refinement and analysis program.
J. Appl. Cryst. (2009). 42, 339-341.
;
_computing_publication_material
;
O. V. Dolomanov, L. J. Bourhis, R. J. Gildea, J. A. K. Howard and H. Puschmann,
OLEX2: a complete structure solution, refinement and analysis program.
J. Appl. Cryst. (2009). 42, 339-341.
;
_computing_structure_refinement
;
SHELX, G.M. Sheldrick, Acta Cryst.
(2008). A64, 112-122
;
_computing_structure_solution
'L.J. Bourhis, O.V. Dolomanov, R.J. Gildea, J.A.K. Howard, H. Puschmann, in preparation (2013)'
_diffrn_ambient_temperature 293(2)
_diffrn_detector_area_resol_mean 10.5095
_diffrn_measured_fraction_theta_full 0.9994
_diffrn_measured_fraction_theta_max 0.999
_diffrn_measurement_device_type 'Xcalibur, Atlas, Gemini ultra'
_diffrn_measurement_method '\w scans'
_diffrn_orient_matrix_UB_11 -0.0157948000
_diffrn_orient_matrix_UB_12 0.0018613000
_diffrn_orient_matrix_UB_13 0.0676742000
_diffrn_orient_matrix_UB_21 0.0144490000
_diffrn_orient_matrix_UB_22 0.0714927000
_diffrn_orient_matrix_UB_23 0.0169985000
_diffrn_orient_matrix_UB_31 -0.0886541000
_diffrn_orient_matrix_UB_32 0.0094975000
_diffrn_orient_matrix_UB_33 -0.0119329000
_diffrn_radiation_monochromator graphite
_diffrn_radiation_type 'Mo K\a'
_diffrn_radiation_wavelength 0.7107
_diffrn_reflns_av_R_equivalents 0.0255
_diffrn_reflns_av_unetI/netI 0.0472
_diffrn_reflns_Laue_measured_fraction_full 0.969
_diffrn_reflns_Laue_measured_fraction_max 0.999
_diffrn_reflns_limit_h_max 9
_diffrn_reflns_limit_h_min -8
_diffrn_reflns_limit_k_max 11
_diffrn_reflns_limit_k_min -12
_diffrn_reflns_limit_l_max 12
_diffrn_reflns_limit_l_min -12
_diffrn_reflns_number 4940
_diffrn_reflns_point_group_measured_fraction_full 0.969
_diffrn_reflns_point_group_measured_fraction_max 0.999
_diffrn_reflns_theta_full 25.242
_diffrn_reflns_theta_max 24.999
_diffrn_reflns_theta_min 2.530
_diffrn_source 'Enhance (Mo) X-ray Source'
_exptl_absorpt_coefficient_mu 5.484
_exptl_absorpt_correction_T_max 1.00000
_exptl_absorpt_correction_T_min 0.61384
_exptl_absorpt_correction_type multi-scan
_exptl_absorpt_process_details
;
CrysAlisPro, Agilent Technologies,
Version 1.171.36.28 (release 01-02-2013 CrysAlis171 .NET)
(compiled Feb  1 2013,16:14:44)
Empirical absorption correction using spherical harmonics,
 implemented in SCALE3 ABSPACK scaling algorithm.
;
_exptl_crystal_colour brown
_exptl_crystal_density_diffrn 2.002
_exptl_crystal_density_method 'not measured'
_exptl_crystal_description stick
_exptl_crystal_F_000 466
_exptl_crystal_size_max 0.25
_exptl_crystal_size_mid 0.20
_exptl_crystal_size_min 0.18
_refine_diff_density_max 0.565
_refine_diff_density_min -0.903
_refine_diff_density_rms 0.091
_refine_ls_extinction_method none
_refine_ls_goodness_of_fit_ref 1.043
_refine_ls_hydrogen_treatment mixed
_refine_ls_matrix_type full
_refine_ls_number_parameters 224
_refine_ls_number_reflns 2774
_refine_ls_number_restraints 1
_refine_ls_restrained_S_all 1.043
_refine_ls_R_factor_all 0.0479
_refine_ls_R_factor_gt 0.0354
_refine_ls_shift/su_max 0.000
_refine_ls_shift/su_mean 0.000
_refine_ls_structure_factor_coef Fsqd
_refine_ls_weighting_details
;
 w=1/[\s^2^(Fo^2^)+(0.0270P)^2^+0.3990P]
 where P=(Fo^2^+2Fc^2^)/3
;
_refine_ls_weighting_scheme calc
_refine_ls_wR_factor_gt 0.0679
_refine_ls_wR_factor_ref 0.0736
_reflns_Friedel_coverage 0.000
_reflns_number_gt 2313
_reflns_number_total 2774
_reflns_threshold_expression 'I > 2\s(I)'
_cod_data_source_file c6ce01709f2.cif
_cod_data_source_block 3
_cod_depositor_comments 'Adding full bibliography for 7226695--7226698.cif.'
_cod_database_code 7226698
_shelxl_version_number 2013-2
_chemical_oxdiff_formula 'C1 N1 O1 Zn1'
_shelx_space_group_comment
;
The symmetry employed for this shelxl refinement is uniquely defined
by the following loop, which should always be used as a source of
symmetry information in preference to the above space-group names.
They are only intended as comments.
;
_reflns_odcompleteness_completeness 99.94
_reflns_odcompleteness_iscentric 1
_reflns_odcompleteness_theta 26.32
_olex2_refinement_description
;
1. Fixed Uiso
 At 1.2 times of:
  All C(H) groups
2. Restrained distances
 O5-H5B
 0.85 with sigma of 0.02
3.a Aromatic/amide H refined with riding coordinates:
 C4(H4), C8(H8), C9(H9), C10(H10), C13(H13), C12(H12)
;
_olex2_submission_special_instructions 'No special instructions were received'

loop_
_space_group_symop_operation_xyz
'x, y, z'
'-x, -y, -z'

loop_
_atom_site_label
_atom_site_type_symbol
_atom_site_fract_x
_atom_site_fract_y
_atom_site_fract_z
_atom_site_U_iso_or_equiv
_atom_site_adp_type
_atom_site_occupancy
_atom_site_site_symmetry_order
_atom_site_calc_flag
_atom_site_refinement_flags_posn
_atom_site_refinement_flags_adp
Br1 Br 0.00374(7) 0.21483(4) 0.09376(5) 0.04781(17) Uani 1 1 d . .
O1 O 0.0107(3) 0.4873(3) 0.3542(2) 0.0232(6) Uani 1 1 d . .
O2 O 0.2692(3) 0.5465(3) 0.3064(3) 0.0287(7) Uani 1 1 d . .
C3 C -0.0029(5) 0.3828(4) 0.0436(4) 0.0221(9) Uani 1 1 d . .
C2 C 0.0578(4) 0.5006(3) 0.1299(3) 0.0171(8) Uani 1 1 d . .
C1 C 0.1165(4) 0.5108(3) 0.2729(3) 0.0166(8) Uani 1 1 d . .
C4 C -0.0604(5) 0.3808(4) -0.0853(4) 0.0245(9) Uani 1 1 d . .
H4 H -0.1008 0.2998 -0.1420 0.029 Uiso 1 1 calc R U
Br2 Br 0.17285(5) -0.01353(4) 0.29075(5) 0.04229(16) Uani 1 1 d . .
C6 C 0.4371(4) 0.1228(3) 0.4776(4) 0.0171(8) Uani 1 1 d . .
O4 O 0.4844(3) 0.3470(2) 0.4514(3) 0.0228(6) Uani 1 1 d . .
C8 C 0.4218(4) -0.1221(3) 0.4356(4) 0.0205(8) Uani 1 1 d . .
H8 H 0.3681 -0.2039 0.3913 0.025 Uiso 1 1 calc R U
O3 O 0.2189(3) 0.2843(2) 0.4819(3) 0.0315(7) Uani 1 1 d . .
C5 C 0.3744(4) 0.2604(3) 0.4672(4) 0.0201(8) Uani 1 1 d . .
C7 C 0.3610(4) -0.0012(3) 0.4149(4) 0.0203(8) Uani 1 1 d . .
C11 C 0.4691(5) 0.0561(4) -0.0297(5) 0.0362(11) Uani 1 1 d . .
C9 C 0.3087(6) 0.1397(5) -0.1931(5) 0.0469(13) Uani 1 1 d . .
H9 H 0.2350 0.1203 -0.2683 0.056 Uiso 1 1 calc R U
N1 N 0.3560(5) 0.2680(4) -0.1428(4) 0.0484(11) Uani 1 1 d . .
C10 C 0.3611(6) 0.0322(5) -0.1419(5) 0.0418(12) Uani 1 1 d . .
H10 H 0.3237 -0.0560 -0.1828 0.050 Uiso 1 1 calc R U
C13 C 0.4571(7) 0.2897(5) -0.0339(6) 0.0680(17) Uani 1 1 d . .
H13 H 0.4915 0.3790 0.0056 0.082 Uiso 1 1 calc R U
C12 C 0.5151(7) 0.1896(5) 0.0253(6) 0.0643(17) Uani 1 1 d . .
H12 H 0.5854 0.2125 0.1023 0.077 Uiso 1 1 calc R U
O5 O 0.1298(4) 0.7564(3) 0.5784(4) 0.0368(8) Uani 1 1 d D .
O6 O 0.3784(4) 0.4979(3) 0.7420(3) 0.0319(7) Uani 1 1 d . .
Ca1 Ca 0.25016(8) 0.53263(7) 0.54032(7) 0.01519(18) Uani 1 1 d . .
H5A H 0.035(7) 0.764(5) 0.574(6) 0.066(19) Uiso 1 1 d . .
H6A H 0.350(6) 0.435(5) 0.772(5) 0.042(15) Uiso 1 1 d . .
H6B H 0.486(6) 0.489(5) 0.734(5) 0.051(15) Uiso 1 1 d . .
H5B H 0.164(7) 0.821(4) 0.550(5) 0.078(19) Uiso 1 1 d D .

loop_
_atom_site_aniso_label
_atom_site_aniso_U_11
_atom_site_aniso_U_22
_atom_site_aniso_U_33
_atom_site_aniso_U_23
_atom_site_aniso_U_13
_atom_site_aniso_U_12
Br1 0.0934(4) 0.0241(2) 0.0300(3) 0.0156(2) -0.0052(3) -0.0015(2)
O1 0.0207(13) 0.0359(15) 0.0153(14) 0.0109(13) 0.0014(11) -0.0012(11)
O2 0.0184(13) 0.0485(17) 0.0217(15) 0.0144(14) -0.0038(12) -0.0063(12)
C3 0.0283(19) 0.0203(19) 0.022(2) 0.0132(17) -0.0027(17) 0.0001(16)
C2 0.0166(17) 0.0242(19) 0.0120(19) 0.0072(17) 0.0023(15) 0.0025(15)
C1 0.0190(18) 0.0193(18) 0.012(2) 0.0043(16) -0.0020(16) 0.0023(15)
C4 0.037(2) 0.0184(19) 0.017(2) 0.0049(17) -0.0067(18) -0.0061(17)
Br2 0.0436(3) 0.0231(2) 0.0555(3) 0.0039(2) -0.0292(2) 0.00324(18)
C6 0.0158(17) 0.0152(17) 0.022(2) 0.0074(16) 0.0024(16) -0.0014(14)
O4 0.0218(13) 0.0149(12) 0.0342(17) 0.0116(12) -0.0035(12) -0.0055(10)
C8 0.0197(18) 0.0135(17) 0.028(2) 0.0035(17) 0.0024(17) -0.0034(14)
O3 0.0181(13) 0.0178(13) 0.058(2) 0.0070(14) -0.0002(13) 0.0034(11)
C5 0.024(2) 0.0165(18) 0.020(2) 0.0052(16) -0.0059(17) 0.0016(16)
C7 0.0163(17) 0.0188(18) 0.028(2) 0.0091(17) -0.0017(16) 0.0001(15)
C11 0.035(2) 0.035(2) 0.041(3) 0.011(2) 0.004(2) 0.0019(19)
C9 0.041(3) 0.065(3) 0.041(3) 0.025(3) 0.003(2) -0.005(2)
N1 0.049(2) 0.050(3) 0.053(3) 0.026(2) 0.004(2) 0.006(2)
C10 0.046(3) 0.045(3) 0.037(3) 0.015(2) 0.008(2) -0.010(2)
C13 0.084(4) 0.035(3) 0.083(5) 0.015(3) -0.025(4) -0.001(3)
C12 0.082(4) 0.040(3) 0.069(4) 0.014(3) -0.033(3) -0.002(3)
O5 0.0232(16) 0.0242(16) 0.065(2) 0.0129(16) 0.0109(16) 0.0020(13)
O6 0.0230(16) 0.0488(19) 0.0295(18) 0.0206(16) -0.0022(13) -0.0001(14)
Ca1 0.0159(3) 0.0155(3) 0.0150(4) 0.0056(3) -0.0013(3) -0.0004(3)

loop_
_atom_type_symbol
_atom_type_description
_atom_type_scat_dispersion_real
_atom_type_scat_dispersion_imag
_atom_type_scat_source
C C 0.0030 0.0020 'International Tables Vol C Tables 4.2.6.8 and 6.1.1.4'
H H 0.0000 0.0000 'International Tables Vol C Tables 4.2.6.8 and 6.1.1.4'
Br Br -0.2900 2.4600 'International Tables Vol C Tables 4.2.6.8 and 6.1.1.4'
Ca Ca 0.2260 0.3060 'International Tables Vol C Tables 4.2.6.8 and 6.1.1.4'
N N 0.0060 0.0030 'International Tables Vol C Tables 4.2.6.8 and 6.1.1.4'
O O 0.0110 0.0060 'International Tables Vol C Tables 4.2.6.8 and 6.1.1.4'

loop_
_geom_angle_atom_site_label_1
_geom_angle_atom_site_label_2
_geom_angle_atom_site_label_3
_geom_angle
_geom_angle_site_symmetry_1
_geom_angle_site_symmetry_3
C2 C3 Br1 120.6(2) . .
C2 C3 C4 121.5(3) . .
C4 C3 Br1 117.7(3) . .
C3 C2 C1 124.2(3) . .
C3 C2 C4 118.4(3) . 2_565
C4 C2 C1 117.4(3) 2_565 .
O1 C1 C2 119.4(3) . .
O2 C1 O1 122.4(3) . .
O2 C1 C2 118.1(3) . .
C3 C4 H4 119.9 . .
C2 C4 C3 120.1(3) 2_565 .
C2 C4 H4 119.9 2_565 .
C8 C6 C5 116.7(3) 2_656 .
C7 C6 C8 117.5(3) . 2_656
C7 C6 C5 125.6(3) . .
C6 C8 H8 119.7 2_656 .
C7 C8 C6 120.7(3) . 2_656
C7 C8 H8 119.7 . .
O4 C5 C6 117.8(3) . .
O3 C5 C6 118.4(3) . .
O3 C5 O4 123.6(3) . .
C6 C7 Br2 121.3(2) . .
C8 C7 Br2 116.8(3) . .
C8 C7 C6 121.8(3) . .
C10 C11 C11 122.2(5) . 2_655
C12 C11 C11 121.8(5) . 2_655
C12 C11 C10 116.0(4) . .
N1 C9 H9 117.7 . .
N1 C9 C10 124.5(4) . .
C10 C9 H9 117.7 . .
C9 N1 C13 115.0(4) . .
C11 C10 C9 119.8(4) . .
C11 C10 H10 120.1 . .
C9 C10 H10 120.1 . .
N1 C13 H13 117.6 . .
N1 C13 C12 124.8(5) . .
C12 C13 H13 117.6 . .
C11 C12 C13 119.9(5) . .
C11 C12 H12 120.1 . .
C13 C12 H12 120.1 . .
H5A O5 H5B 102(5) . .
H6A O6 H6B 104(5) . .

loop_
_geom_bond_atom_site_label_1
_geom_bond_atom_site_label_2
_geom_bond_distance
_geom_bond_site_symmetry_2
Br1 C3 1.894(3) .
O1 C1 1.254(4) .
O2 C1 1.250(4) .
C3 C2 1.373(5) .
C3 C4 1.387(5) .
C2 C1 1.511(5) .
C2 C4 1.386(5) 2_565
C4 C2 1.386(5) 2_565
C4 H4 0.9300 .
Br2 C7 1.899(3) .
C6 C8 1.397(4) 2_656
C6 C5 1.511(4) .
C6 C7 1.382(5) .
O4 C5 1.258(4) .
C8 C6 1.397(4) 2_656
C8 H8 0.9300 .
C8 C7 1.381(5) .
O3 C5 1.245(4) .
C11 C11 1.494(8) 2_655
C11 C10 1.380(6) .
C11 C12 1.372(6) .
C9 H9 0.9300 .
C9 N1 1.320(6) .
C9 C10 1.382(6) .
N1 C13 1.325(6) .
C10 H10 0.9300 .
C13 H13 0.9300 .
C13 C12 1.378(7) .
C12 H12 0.9300 .
O5 H5A 0.75(5) .
O5 H5B 0.83(2) .
O6 H6A 0.80(5) .
O6 H6B 0.84(5) .
